data_2106401
loop_
_publ_author_name
'Morosin, B.'

_publ_section_title
;
 The wurtzite z parameter and linear compressibilities for N H4 F
;
_journal_name_full 'Acta Crystallographica B (24,1968-38,1982)'
_journal_page_first 1635
_journal_page_last 1637
_journal_volume 26
_journal_year 1970
_chemical_formula_sum 'F H4 N'
_chemical_name_systematic '(N H4) F'
_space_group_IT_number 186
_symmetry_space_group_name_Hall 'P 6c -2c'
_symmetry_space_group_name_H-M 'P 63 m c'
_cell_angle_alpha 90
_cell_angle_beta 90
_cell_angle_gamma 120
_cell_formula_units_Z 2
_cell_length_a 4.4389
_cell_length_b 4.4389
_cell_length_c 7.1635
_cell_volume 122.238
_citation_journal_id_ASTM ACBCAR
_cod_data_source_file Morosin_ACBCAR_1970_1048.cif
_cod_data_source_block H4F1N1
_cod_original_cell_volume 122.2381
_cod_original_formula_sum 'H4 F1 N1'
_cod_database_code 2106401

loop_
_symmetry_equiv_pos_as_xyz
x,y,z
x-y,x,z+1/2
-y,x-y,z
-x,-y,z+1/2
-x+y,-x,z
y,-x+y,z+1/2
y,x,z+1/2
-x+y,y,z
-x,-x+y,z+1/2
-y,-x,z
x-y,-y,z+1/2
x,x-y,z

loop_
_atom_site_label
_atom_site_type_symbol
_atom_site_fract_x
_atom_site_fract_y
_atom_site_fract_z
_atom_site_occupancy
_atom_site_U_iso_or_equiv
H2 H+1 0.44 -0.44 0.421 1 0.0
H1 H+1 0.3333 0.6667 0.217 1 0.0
F1 F-1 0.3333 0.6667 0 1 0.0
N1 N-3 0.3333 0.6667 0.3781 1 0.0
